data_4342534
loop_
_publ_author_name
'Kumar, Girijesh'
'Kumar, Gulshan'
'Gupta, Rajeev'

_publ_section_title
;
 Manganese- and cobalt-based coordination networks as promising
 heterogeneous catalysts for olefin epoxidation reactions.
;
_journal_issue 6
_journal_name_full 'Inorganic chemistry'
_journal_page_first 2603
_journal_page_last 2615
_journal_paper_doi 10.1021/ic502772k
_journal_volume 54
_journal_year 2015
_chemical_formula_moiety '2(C42 H22 Co Mn2 N6 O16), Mn O6, 2(O2), 16(O)'
_chemical_formula_sum 'C84 H44 Co2 Mn5 N12 O58'
_chemical_formula_weight 2541.87
_chemical_name_systematic
;
 ?
;
_space_group_IT_number 14
_symmetry_cell_setting monoclinic
_symmetry_space_group_name_Hall '-P 2yn'
_symmetry_space_group_name_H-M 'P 1 21/n 1'
_atom_sites_solution_hydrogens geom
_atom_sites_solution_primary direct
_atom_sites_solution_secondary difmap
_audit_creation_method SHELXL-97
_cell_angle_alpha 90.00
_cell_angle_beta 104.54(3)
_cell_angle_gamma 90.00
_cell_formula_units_Z 2
_cell_length_a 16.178(3)
_cell_length_b 20.967(4)
_cell_length_c 17.788(4)
_cell_measurement_temperature 298(2)
_cell_volume 5841(2)
_computing_cell_refinement 'Bruker XSCANS'
_computing_data_collection 'Bruker XSCANS'
_computing_data_reduction 'Bruker SHELXTL'
_computing_molecular_graphics 'Bruker SHELXTL'
_computing_publication_material 'Bruker SHELXTL'
_computing_structure_refinement 'SHELXL-97 (Sheldrick, 1997)'
_computing_structure_solution 'Bruker SHELXTL'
_diffrn_ambient_temperature 298(2)
_diffrn_measured_fraction_theta_full 0.965
_diffrn_measured_fraction_theta_max 0.965
_diffrn_measurement_device_type 'Bruker P4'
_diffrn_measurement_method '\w scans'
_diffrn_radiation_monochromator graphite
_diffrn_radiation_source 'fine-focus sealed tube'
_diffrn_radiation_type MoK\a
_diffrn_radiation_wavelength 0.71073
_diffrn_reflns_av_R_equivalents 0.1588
_diffrn_reflns_av_sigmaI/netI 0.1224
_diffrn_reflns_limit_h_max 19
_diffrn_reflns_limit_h_min -19
_diffrn_reflns_limit_k_max 24
_diffrn_reflns_limit_k_min -24
_diffrn_reflns_limit_l_max 21
_diffrn_reflns_limit_l_min -21
_diffrn_reflns_number 43937
_diffrn_reflns_theta_full 25.00
_diffrn_reflns_theta_max 25.00
_diffrn_reflns_theta_min 1.53
_exptl_absorpt_coefficient_mu 0.898
_exptl_absorpt_correction_type none
_exptl_crystal_colour Green
_exptl_crystal_density_diffrn 1.445
_exptl_crystal_density_method 'not measured'
_exptl_crystal_description Block
_exptl_crystal_F_000 2550
_exptl_crystal_size_max 0.30
_exptl_crystal_size_mid 0.25
_exptl_crystal_size_min 0.10
_refine_diff_density_max 1.642
_refine_diff_density_min -1.885
_refine_diff_density_rms 0.222
_refine_ls_extinction_method none
_refine_ls_goodness_of_fit_ref 1.461
_refine_ls_hydrogen_treatment constr
_refine_ls_matrix_type full
_refine_ls_number_parameters 727
_refine_ls_number_reflns 9919
_refine_ls_number_restraints 0
_refine_ls_restrained_S_all 1.461
_refine_ls_R_factor_all 0.2124
_refine_ls_R_factor_gt 0.1705
_refine_ls_shift/su_max 0.000
_refine_ls_shift/su_mean 0.000
_refine_ls_structure_factor_coef Fsqd
_refine_ls_weighting_details 'calc w=1/[\s^2^(Fo^2^)+(0.2000P)^2^+0.0000P] where P=(Fo^2^+2Fc^2^)/3'
_refine_ls_weighting_scheme calc
_refine_ls_wR_factor_gt 0.4008
_refine_ls_wR_factor_ref 0.4181
_reflns_number_gt 6676
_reflns_number_total 9919
_reflns_threshold_expression >2sigma(I)
_cod_data_source_file ic502772k_si_003.cif
_cod_data_source_block 4
_cod_depositor_comments 'Adding full bibliography for 4342532--4342535.cif.'
_cod_original_cell_volume 5840(2)
_cod_original_sg_symbol_H-M 'P 21/n'
_cod_database_code 4342534

loop_
_symmetry_equiv_pos_as_xyz
'x, y, z'
'-x+1/2, y+1/2, -z+1/2'
'-x, -y, -z'
'x-1/2, -y-1/2, z-1/2'

loop_
_atom_site_label
_atom_site_type_symbol
_atom_site_fract_x
_atom_site_fract_y
_atom_site_fract_z
_atom_site_U_iso_or_equiv
_atom_site_adp_type
_atom_site_occupancy
_atom_site_symmetry_multiplicity
_atom_site_calc_flag
_atom_site_refinement_flags
C1 C 0.4489(7) 0.0992(6) 0.4085(6) 0.037(3) Uani 1 1 d .
C2 C 0.5368(7) 0.0714(6) 0.4213(6) 0.034(3) Uani 1 1 d .
C3 C 0.6056(6) 0.1122(5) 0.4356(6) 0.029(2) Uani 1 1 d .
H3 H 0.5971 0.1559 0.4375 0.034 Uiso 1 1 calc R
C4 C 0.6894(6) 0.0875(5) 0.4474(6) 0.030(2) Uani 1 1 d .
C5 C 0.7011(7) 0.0236(6) 0.4471(8) 0.042(3) Uani 1 1 d .
H5 H 0.7560 0.0072 0.4552 0.050 Uiso 1 1 calc R
C6 C 0.6311(8) -0.0184(6) 0.4348(8) 0.042(3) Uani 1 1 d .
H6 H 0.6403 -0.0622 0.4374 0.051 Uiso 1 1 calc R
C7 C 0.5488(7) 0.0053(6) 0.4190(8) 0.041(3) Uani 1 1 d .
H7 H 0.5022 -0.0222 0.4070 0.049 Uiso 1 1 calc R
C8 C 0.8217(7) 0.1252(6) 0.5232(7) 0.034(3) Uani 1 1 d .
C9 C 0.8936(7) 0.1708(6) 0.5232(7) 0.033(3) Uani 1 1 d .
C10 C 0.9698(8) 0.1751(6) 0.5805(7) 0.039(3) Uani 1 1 d .
H10 H 0.9793 0.1508 0.6256 0.047 Uiso 1 1 calc R
C11 C 1.0314(8) 0.2176(7) 0.5675(8) 0.048(3) Uani 1 1 d .
H11 H 1.0843 0.2201 0.6031 0.057 Uiso 1 1 calc R
C12 C 1.0147(8) 0.2554(6) 0.5033(7) 0.043(3) Uani 1 1 d .
H12 H 1.0547 0.2849 0.4956 0.051 Uiso 1 1 calc R
C13 C 0.9358(7) 0.2489(6) 0.4491(6) 0.033(3) Uani 1 1 d .
C14 C 0.9051(7) 0.2841(6) 0.3754(6) 0.031(3) Uani 1 1 d .
C15 C 0.7895(7) 0.2981(5) 0.2646(7) 0.032(2) Uani 1 1 d .
C16 C 0.8071(8) 0.2780(6) 0.1952(6) 0.034(3) Uani 1 1 d .
H16 H 0.8407 0.2421 0.1946 0.041 Uiso 1 1 calc R
C17 C 0.7746(8) 0.3115(6) 0.1280(7) 0.037(3) Uani 1 1 d .
C18 C 0.7238(8) 0.3627(6) 0.1280(7) 0.040(3) Uani 1 1 d .
H18 H 0.7055 0.3866 0.0828 0.048 Uiso 1 1 calc R
C19 C 0.6981(9) 0.3806(7) 0.1947(7) 0.049(3) Uani 1 1 d .
H19 H 0.6583 0.4129 0.1931 0.059 Uiso 1 1 calc R
C20 C 0.7345(8) 0.3483(6) 0.2634(8) 0.044(3) Uani 1 1 d .
H20 H 0.7214 0.3609 0.3092 0.052 Uiso 1 1 calc R
C21 C 0.2946(9) 0.2087(6) 0.5532(7) 0.042(3) Uani 1 1 d .
C22 C 0.2558(9) 0.2073(7) 0.2119(8) 0.045(3) Uani 1 1 d .
C23 C 0.2674(7) 0.1868(6) 0.1357(7) 0.034(3) Uani 1 1 d .
C24 C 0.2320(7) 0.2232(6) 0.0674(7) 0.036(3) Uani 1 1 d .
H24 H 0.2023 0.2607 0.0703 0.043 Uiso 1 1 calc R
C25 C 0.7426(7) 0.2983(6) 0.4968(6) 0.029(2) Uani 1 1 d .
C26 C 0.7881(8) 0.3521(6) 0.4921(7) 0.041(3) Uani 1 1 d .
H26 H 0.7980 0.3640 0.4447 0.049 Uiso 1 1 calc R
C27 C 0.8200(9) 0.3894(6) 0.5580(8) 0.049(3) Uani 1 1 d .
H27 H 0.8477 0.4277 0.5540 0.059 Uiso 1 1 calc R
C28 C 0.3102(8) 0.1307(7) 0.1299(8) 0.050(3) Uani 1 1 d .
H28 H 0.3325 0.1064 0.1741 0.060 Uiso 1 1 calc R
C29 C 0.6318(6) 0.2696(6) 0.3876(6) 0.031(2) Uani 1 1 d .
C30 C 0.6082(7) 0.2276(6) 0.3177(7) 0.034(3) Uani 1 1 d .
C31 C 0.5307(8) 0.2206(7) 0.2647(8) 0.045(3) Uani 1 1 d .
H31 H 0.4832 0.2437 0.2692 0.054 Uiso 1 1 calc R
C32 C 0.5259(9) 0.1779(8) 0.2042(9) 0.060(4) Uani 1 1 d .
H32 H 0.4745 0.1729 0.1670 0.072 Uiso 1 1 calc R
C33 C 0.5940(9) 0.1436(7) 0.1984(7) 0.055(4) Uani 1 1 d .
H33 H 0.5889 0.1144 0.1582 0.065 Uiso 1 1 calc R
C34 C 0.6705(8) 0.1513(6) 0.2510(7) 0.039(3) Uani 1 1 d .
C35 C 0.7517(8) 0.1180(7) 0.2569(8) 0.045(3) Uani 1 1 d .
C36 C 0.8937(7) 0.1050(6) 0.3407(7) 0.033(2) Uani 1 1 d .
C37 C 0.9647(8) 0.1365(6) 0.3327(7) 0.040(3) Uani 1 1 d .
H37 H 0.9598 0.1767 0.3100 0.048 Uiso 1 1 calc R
C38 C 1.0443(7) 0.1082(5) 0.3587(7) 0.034(3) Uani 1 1 d .
C39 C 1.0547(8) 0.0468(6) 0.3871(8) 0.048(3) Uani 1 1 d .
H39 H 1.1083 0.0276 0.4013 0.057 Uiso 1 1 calc R
C40 C 0.9807(10) 0.0143(6) 0.3938(10) 0.059(4) Uani 1 1 d .
H40 H 0.9853 -0.0272 0.4129 0.071 Uiso 1 1 calc R
C41 C 0.9025(9) 0.0424(6) 0.3730(9) 0.053(4) Uani 1 1 d .
H41 H 0.8547 0.0208 0.3799 0.064 Uiso 1 1 calc R
C42 C 0.1232(7) 0.1464(7) 0.3528(7) 0.041(3) Uani 1 1 d .
N1 N 0.7591(5) 0.1317(5) 0.4588(5) 0.031(2) Uani 1 1 d .
N2 N 0.8801(5) 0.2070(4) 0.4615(5) 0.027(2) Uani 1 1 d .
N3 N 0.8274(6) 0.2665(5) 0.3375(5) 0.030(2) Uani 1 1 d .
N4 N 0.7110(6) 0.2599(5) 0.4276(5) 0.031(2) Uani 1 1 d .
N5 N 0.6741(6) 0.1919(4) 0.3103(5) 0.029(2) Uani 1 1 d .
N6 N 0.8112(5) 0.1346(5) 0.3214(6) 0.032(2) Uani 1 1 d .
O1 O 0.8240(5) 0.0892(4) 0.5793(5) 0.044(2) Uani 1 1 d .
O2 O 0.9505(5) 0.3260(4) 0.3549(5) 0.042(2) Uani 1 1 d .
O1W O 0.0329(6) 0.3043(6) 0.2347(6) 0.068(3) Uani 1 1 d .
O3 O 0.5789(5) 0.3097(5) 0.4022(6) 0.051(2) Uani 1 1 d .
O2W O 0.1236(6) 0.3470(5) 0.3968(6) 0.058(3) Uani 1 1 d .
O4 O 0.7595(6) 0.0781(5) 0.2076(6) 0.062(3) Uani 1 1 d .
O3W O 0.2137(6) 0.3786(5) 0.2748(6) 0.060(3) Uani 1 1 d .
O5 O 0.3847(5) 0.0660(4) 0.3768(6) 0.049(2) Uani 1 1 d .
O4W O 0.4205(12) 0.5559(7) 0.5580(10) 0.117(5) Uani 1 1 d .
O6 O 0.4421(5) 0.1557(5) 0.4298(5) 0.048(2) Uani 1 1 d .
O5W O 0.4622(16) 0.5603(8) 0.3979(10) 0.150(8) Uani 1 1 d .
O7 O 0.3162(9) 0.2655(5) 0.5460(6) 0.068(3) Uani 1 1 d .
O6W O 0.6054(11) 0.5644(9) 0.5418(11) 0.128(6) Uani 1 1 d .
O8 O 0.2865(6) 0.1661(5) 0.5011(5) 0.049(2) Uani 1 1 d .
O7W O 0.4070(10) 0.4250(7) 0.2342(7) 0.097(4) Uani 1 1 d .
O9 O 0.2000(7) 0.2474(5) 0.2145(5) 0.058(3) Uani 1 1 d .
O8W O 0.4140(6) 0.3409(5) 0.3534(6) 0.057(3) Uani 1 1 d .
O10 O 0.3071(7) 0.1832(5) 0.2704(5) 0.058(3) Uani 1 1 d .
O9W O 0.4037(15) 0.5137(14) 0.6974(13) 0.176(10) Uani 1 1 d .
O11 O 0.1880(5) 0.1163(5) 0.3527(6) 0.052(3) Uani 1 1 d .
O10W O 0.3183(8) 0.5313(6) 0.2730(7) 0.080(3) Uani 1 1 d .
O12 O 0.1176(6) 0.2046(5) 0.3514(7) 0.055(3) Uani 1 1 d .
O11W O 0.8600(16) 0.5018(10) 0.7266(12) 0.155(8) Uani 1 1 d .
O13 O 0.2928(5) 0.2719(4) 0.3930(5) 0.041(2) Uani 1 1 d .
O12W O 0.984(2) 0.5098(9) 0.6307(12) 0.173(11) Uani 1 1 d .
O13W O 1.077(3) 0.5299(11) 0.652(5) 0.71(9) Uani 1 1 d .
O14W O 0.3290(6) 0.9342(5) 0.3736(6) 0.060(3) Uani 1 1 d .
O15W O 0.0322(8) 0.3442(7) 0.0931(7) 0.087(4) Uani 1 1 d .
O16W O 0.710(2) 0.1343(16) 0.0515(15) 0.241(17) Uani 1 1 d .
Mn1 Mn 0.30595(10) 0.16479(9) 0.38663(9) 0.0318(5) Uani 1 1 d .
Mn2 Mn 0.16368(12) 0.28896(9) 0.30870(11) 0.0367(5) Uani 1 1 d .
Mn3 Mn 0.5000 0.5000 0.5000 0.0894(13) Uani 1 2 d S
Co1 Co 0.77671(9) 0.19826(7) 0.38648(8) 0.0256(4) Uani 1 1 d .

loop_
_atom_site_aniso_label
_atom_site_aniso_U_11
_atom_site_aniso_U_22
_atom_site_aniso_U_33
_atom_site_aniso_U_23
_atom_site_aniso_U_13
_atom_site_aniso_U_12
C1 0.034(6) 0.059(8) 0.019(6) 0.014(5) 0.006(5) 0.012(6)
C2 0.025(5) 0.048(7) 0.027(6) 0.013(5) 0.004(4) -0.001(5)
C3 0.022(5) 0.037(6) 0.028(6) 0.001(4) 0.008(4) 0.000(4)
C4 0.020(5) 0.036(6) 0.033(6) 0.001(4) 0.004(4) 0.001(4)
C5 0.022(6) 0.049(7) 0.054(8) 0.003(6) 0.008(5) 0.002(5)
C6 0.038(7) 0.034(6) 0.055(8) 0.003(5) 0.012(6) 0.007(5)
C7 0.024(6) 0.037(7) 0.063(8) -0.008(6) 0.014(5) -0.007(5)
C8 0.026(6) 0.037(6) 0.034(6) 0.002(5) -0.002(5) 0.000(5)
C9 0.024(5) 0.040(6) 0.034(7) 0.008(5) 0.005(5) 0.003(5)
C10 0.034(6) 0.046(7) 0.032(7) 0.006(5) -0.004(5) -0.007(5)
C11 0.030(6) 0.065(9) 0.039(8) 0.009(6) -0.009(5) -0.007(6)
C12 0.031(6) 0.055(8) 0.037(7) 0.004(6) -0.002(5) -0.009(5)
C13 0.024(5) 0.049(7) 0.024(6) -0.001(5) 0.007(4) -0.002(5)
C14 0.028(6) 0.044(7) 0.025(6) -0.002(4) 0.011(5) 0.000(5)
C15 0.025(6) 0.038(6) 0.031(6) 0.002(5) 0.006(5) -0.005(5)
C16 0.036(6) 0.045(7) 0.020(6) -0.002(5) 0.004(5) -0.004(5)
C17 0.043(7) 0.040(7) 0.026(6) -0.003(5) 0.007(5) -0.003(5)
C18 0.046(7) 0.049(7) 0.022(6) 0.001(5) 0.001(5) -0.004(6)
C19 0.055(8) 0.058(8) 0.034(7) 0.008(6) 0.011(6) 0.013(6)
C20 0.047(7) 0.048(8) 0.037(7) 0.004(5) 0.013(6) 0.007(6)
C21 0.058(8) 0.045(8) 0.021(6) 0.003(5) 0.004(5) 0.001(6)
C22 0.046(7) 0.056(8) 0.030(7) 0.002(5) 0.004(6) -0.006(6)
C23 0.025(6) 0.051(7) 0.024(6) 0.004(5) 0.004(4) 0.001(5)
C24 0.034(6) 0.043(7) 0.031(7) 0.003(5) 0.008(5) -0.001(5)
C25 0.026(5) 0.044(6) 0.017(6) -0.002(4) 0.003(4) 0.003(5)
C26 0.047(7) 0.048(7) 0.027(6) -0.001(5) 0.007(5) -0.011(6)
C27 0.065(9) 0.041(7) 0.039(8) -0.004(5) 0.008(6) -0.011(6)
C28 0.044(7) 0.064(9) 0.035(7) 0.011(6) -0.006(6) 0.004(6)
C29 0.017(5) 0.047(7) 0.028(6) 0.006(5) 0.001(4) -0.008(5)
C30 0.029(6) 0.046(7) 0.027(6) 0.001(5) 0.003(5) -0.002(5)
C31 0.025(6) 0.058(8) 0.047(8) 0.004(6) -0.001(5) 0.002(5)
C32 0.036(7) 0.074(10) 0.049(9) -0.009(7) -0.027(6) 0.002(7)
C33 0.060(9) 0.068(9) 0.026(7) -0.017(6) -0.007(6) -0.010(7)
C34 0.038(7) 0.046(7) 0.032(7) -0.003(5) 0.004(5) -0.009(5)
C35 0.041(7) 0.056(8) 0.040(7) -0.012(6) 0.015(6) -0.005(6)
C36 0.030(6) 0.040(6) 0.031(6) -0.008(5) 0.014(5) 0.001(5)
C37 0.041(7) 0.033(6) 0.042(7) -0.005(5) 0.004(5) 0.003(5)
C38 0.033(6) 0.031(6) 0.046(7) -0.009(5) 0.021(5) 0.004(5)
C39 0.042(7) 0.046(8) 0.061(9) 0.006(6) 0.024(6) 0.014(6)
C40 0.066(9) 0.022(6) 0.090(12) 0.006(6) 0.020(8) 0.007(6)
C41 0.055(8) 0.029(7) 0.085(11) -0.009(6) 0.034(8) -0.003(6)
C42 0.025(6) 0.059(9) 0.039(7) -0.012(6) 0.007(5) -0.015(6)
N1 0.020(4) 0.042(5) 0.030(5) -0.004(4) 0.006(4) -0.005(4)
N2 0.015(4) 0.044(5) 0.019(5) -0.004(4) -0.001(3) 0.005(4)
N3 0.029(5) 0.043(5) 0.013(4) -0.002(4) -0.003(3) -0.004(4)
N4 0.025(5) 0.048(6) 0.018(5) -0.004(4) 0.003(3) -0.007(4)
N5 0.024(5) 0.041(5) 0.020(5) 0.003(4) 0.002(3) -0.001(4)
N6 0.022(4) 0.038(5) 0.037(5) -0.011(4) 0.008(4) -0.008(4)
O1 0.039(5) 0.050(5) 0.040(5) 0.018(4) 0.001(4) -0.006(4)
O2 0.030(4) 0.053(5) 0.041(5) 0.008(4) 0.006(4) -0.011(4)
O1W 0.043(6) 0.110(9) 0.046(6) 0.020(6) 0.003(5) 0.009(6)
O3 0.027(4) 0.059(6) 0.062(6) -0.012(5) 0.004(4) 0.018(4)
O2W 0.057(6) 0.066(7) 0.058(6) -0.007(5) 0.030(5) -0.003(5)
O4 0.064(6) 0.064(6) 0.055(6) -0.037(5) 0.010(5) -0.010(5)
O3W 0.059(6) 0.064(7) 0.058(6) 0.015(5) 0.014(5) -0.010(5)
O5 0.017(4) 0.055(6) 0.071(6) 0.006(5) 0.002(4) -0.007(4)
O4W 0.151(14) 0.087(11) 0.125(13) -0.030(9) 0.059(12) -0.011(10)
O6 0.028(4) 0.062(6) 0.049(6) -0.002(4) 0.002(4) 0.014(4)
O5W 0.26(2) 0.098(13) 0.090(11) 0.019(9) 0.035(14) 0.047(14)
O7 0.122(10) 0.053(6) 0.039(6) -0.001(4) 0.035(6) -0.011(6)
O6W 0.112(12) 0.122(14) 0.150(16) -0.049(12) 0.035(11) -0.024(11)
O8 0.075(6) 0.055(6) 0.022(5) 0.000(4) 0.022(4) 0.002(5)
O7W 0.118(11) 0.105(10) 0.052(7) -0.015(7) -0.007(7) 0.009(9)
O9 0.069(7) 0.081(7) 0.030(5) 0.003(4) 0.020(4) 0.031(6)
O8W 0.037(5) 0.063(6) 0.068(7) 0.011(5) 0.008(4) -0.006(4)
O10 0.068(6) 0.091(8) 0.013(4) 0.010(4) 0.009(4) 0.028(6)
O9W 0.147(18) 0.26(3) 0.120(16) 0.041(17) 0.032(14) 0.001(18)
O11 0.025(4) 0.069(6) 0.063(6) -0.028(5) 0.010(4) 0.000(4)
O10W 0.084(8) 0.081(8) 0.077(8) 0.013(7) 0.023(7) -0.002(7)
O12 0.038(5) 0.047(6) 0.081(8) 0.008(5) 0.017(5) -0.007(4)
O11W 0.20(2) 0.128(16) 0.122(15) -0.002(12) 0.017(15) 0.010(15)
O13 0.039(5) 0.052(5) 0.033(5) 0.005(4) 0.011(4) -0.004(4)
O12W 0.33(3) 0.113(15) 0.119(15) -0.010(11) 0.14(2) 0.044(18)
O13W 0.25(4) 0.050(14) 1.5(2) 0.11(4) -0.30(8) 0.018(19)
O14W 0.059(6) 0.071(7) 0.053(6) -0.009(5) 0.016(5) -0.010(5)
O15W 0.085(8) 0.121(11) 0.049(7) 0.032(7) 0.004(6) -0.009(8)
O16W 0.27(3) 0.26(3) 0.134(19) 0.02(2) -0.04(2) -0.15(3)
Mn1 0.0235(9) 0.0491(11) 0.0206(9) -0.0008(7) 0.0012(6) 0.0040(7)
Mn2 0.0345(10) 0.0466(11) 0.0290(10) 0.0036(7) 0.0083(7) 0.0050(8)
Mn3 0.099(3) 0.084(3) 0.079(3) -0.002(2) 0.012(2) 0.000(2)
Co1 0.0197(7) 0.0382(8) 0.0172(8) -0.0003(6) 0.0012(5) -0.0004(6)

loop_
_atom_type_symbol
_atom_type_description
_atom_type_scat_dispersion_real
_atom_type_scat_dispersion_imag
_atom_type_scat_source
C C 0.0033 0.0016 'International Tables Vol C Tables 4.2.6.8 and 6.1.1.4'
H H 0.0000 0.0000 'International Tables Vol C Tables 4.2.6.8 and 6.1.1.4'
N N 0.0061 0.0033 'International Tables Vol C Tables 4.2.6.8 and 6.1.1.4'
O O 0.0106 0.0060 'International Tables Vol C Tables 4.2.6.8 and 6.1.1.4'
Mn Mn 0.3368 0.7283 'International Tables Vol C Tables 4.2.6.8 and 6.1.1.4'
Co Co 0.3494 0.9721 'International Tables Vol C Tables 4.2.6.8 and 6.1.1.4'

loop_
_geom_angle_atom_site_label_1
_geom_angle_atom_site_label_2
_geom_angle_atom_site_label_3
_geom_angle
_geom_angle_site_symmetry_1
_geom_angle_site_symmetry_3
O6 C1 O5 122.0(11) . .
O6 C1 C2 118.2(11) . .
O5 C1 C2 119.8(12) . .
O6 C1 Mn1 54.0(6) . .
O5 C1 Mn1 68.1(6) . .
C2 C1 Mn1 171.4(9) . .
C3 C2 C7 120.6(10) . .
C3 C2 C1 118.6(11) . .
C7 C2 C1 120.8(10) . .
C2 C3 C4 120.1(10) . .
C2 C3 H3 120.0 . .
C4 C3 H3 120.0 . .
C5 C4 C3 119.3(10) . .
C5 C4 N1 122.3(10) . .
C3 C4 N1 118.4(10) . .
C4 C5 C6 120.8(11) . .
C4 C5 H5 119.6 . .
C6 C5 H5 119.6 . .
C7 C6 C5 120.2(11) . .
C7 C6 H6 119.9 . .
C5 C6 H6 119.9 . .
C6 C7 C2 118.9(11) . .
C6 C7 H7 120.6 . .
C2 C7 H7 120.6 . .
O1 C8 N1 127.9(11) . .
O1 C8 C9 121.2(10) . .
N1 C8 C9 110.9(10) . .
N2 C9 C10 120.6(11) . .
N2 C9 C8 113.7(9) . .
C10 C9 C8 125.7(10) . .
C9 C10 C11 117.2(11) . .
C9 C10 H10 121.4 . .
C11 C10 H10 121.4 . .
C12 C11 C10 120.7(11) . .
C12 C11 H11 119.7 . .
C10 C11 H11 119.7 . .
C11 C12 C13 118.4(12) . .
C11 C12 H12 120.8 . .
C13 C12 H12 120.8 . .
N2 C13 C12 119.6(10) . .
N2 C13 C14 113.0(9) . .
C12 C13 C14 127.4(11) . .
O2 C14 N3 126.6(11) . .
O2 C14 C13 121.1(10) . .
N3 C14 C13 112.3(10) . .
C20 C15 C16 119.4(11) . .
C20 C15 N3 119.4(11) . .
C16 C15 N3 121.2(10) . .
C17 C16 C15 119.8(12) . .
C17 C16 H16 120.1 . .
C15 C16 H16 120.1 . .
C18 C17 C16 120.5(11) . .
C18 C17 C21 119.1(11) . 4_665
C16 C17 C21 120.4(11) . 4_665
C17 C18 C19 121.3(11) . .
C17 C18 H18 119.3 . .
C19 C18 H18 119.3 . .
C20 C19 C18 117.6(12) . .
C20 C19 H19 121.2 . .
C18 C19 H19 121.2 . .
C15 C20 C19 121.1(12) . .
C15 C20 H20 119.5 . .
C19 C20 H20 119.5 . .
O7 C21 O8 125.0(12) . .
O7 C21 C17 118.8(11) . 4_566
O8 C21 C17 116.2(11) . 4_566
O9 C22 O10 125.0(13) . .
O9 C22 C23 119.4(11) . .
O10 C22 C23 115.5(12) . .
C28 C23 C24 119.6(11) . .
C28 C23 C22 119.8(11) . .
C24 C23 C22 120.5(11) . .
C25 C24 C23 118.9(11) 4_565 .
C25 C24 H24 120.5 4_565 .
C23 C24 H24 120.5 . .
C26 C25 C24 121.2(11) . 4_666
C26 C25 N4 119.1(10) . .
C24 C25 N4 119.5(10) 4_666 .
C25 C26 C27 120.2(12) . .
C25 C26 H26 119.9 . .
C27 C26 H26 119.9 . .
C28 C27 C26 119.8(12) 4_666 .
C28 C27 H27 120.1 4_666 .
C26 C27 H27 120.1 . .
C23 C28 C27 120.1(12) . 4_565
C23 C28 H28 120.0 . .
C27 C28 H28 120.0 4_565 .
O3 C29 N4 127.2(11) . .
O3 C29 C30 121.1(9) . .
N4 C29 C30 111.7(10) . .
N5 C30 C31 119.0(11) . .
N5 C30 C29 111.7(9) . .
C31 C30 C29 129.2(11) . .
C30 C31 C32 117.8(12) . .
C30 C31 H31 121.1 . .
C32 C31 H31 121.1 . .
C33 C32 C31 121.2(11) . .
C33 C32 H32 119.4 . .
C31 C32 H32 119.4 . .
C32 C33 C34 120.4(13) . .
C32 C33 H33 119.8 . .
C34 C33 H33 119.8 . .
N5 C34 C33 117.9(12) . .
N5 C34 C35 112.5(10) . .
C33 C34 C35 129.5(12) . .
O4 C35 N6 126.8(12) . .
O4 C35 C34 121.2(12) . .
N6 C35 C34 111.9(11) . .
C37 C36 C41 119.1(11) . .
C37 C36 N6 121.7(11) . .
C41 C36 N6 119.2(10) . .
C36 C37 C38 119.6(11) . .
C36 C37 H37 120.2 . .
C38 C37 H37 120.2 . .
C39 C38 C37 122.6(11) . .
C39 C38 C42 119.1(11) . 1_655
C37 C38 C42 118.2(11) . 1_655
C38 C39 C40 117.0(12) . .
C38 C39 H39 121.5 . .
C40 C39 H39 121.5 . .
C41 C40 C39 121.3(12) . .
C41 C40 H40 119.3 . .
C39 C40 H40 119.3 . .
C40 C41 C36 120.1(12) . .
C40 C41 H41 120.0 . .
C36 C41 H41 120.0 . .
O12 C42 O11 125.0(11) . .
O12 C42 C38 117.7(11) . 1_455
O11 C42 C38 117.3(12) . 1_455
C8 N1 C4 117.3(10) . .
C8 N1 Co1 115.5(7) . .
C4 N1 Co1 127.1(7) . .
C9 N2 C13 123.4(9) . .
C9 N2 Co1 118.3(8) . .
C13 N2 Co1 118.2(7) . .
C14 N3 C15 117.8(10) . .
C14 N3 Co1 115.3(7) . .
C15 N3 Co1 127.0(7) . .
C29 N4 C25 117.5(10) . .
C29 N4 Co1 116.9(8) . .
C25 N4 Co1 125.6(7) . .
C30 N5 C34 123.6(10) . .
C30 N5 Co1 118.3(8) . .
C34 N5 Co1 118.1(8) . .
C35 N6 C36 121.1(10) . .
C35 N6 Co1 115.9(8) . .
C36 N6 Co1 123.0(7) . .
C1 O5 Mn1 83.5(7) . .
C1 O6 Mn1 97.8(7) . .
C21 O8 Mn1 133.7(9) . .
C22 O9 Mn2 131.4(9) . .
C22 O10 Mn1 135.7(9) . .
C42 O11 Mn1 117.7(8) . .
C42 O12 Mn2 143.5(9) . .
Mn1 O13 Mn2 101.9(3) . .
O10 Mn1 O11 92.2(4) . .
O10 Mn1 O8 166.3(4) . .
O11 Mn1 O8 86.5(4) . .
O10 Mn1 O6 96.1(4) . .
O11 Mn1 O6 146.1(4) . .
O8 Mn1 O6 92.5(4) . .
O10 Mn1 O13 83.8(4) . .
O11 Mn1 O13 113.7(3) . .
O8 Mn1 O13 84.3(3) . .
O6 Mn1 O13 99.9(3) . .
O10 Mn1 O5 87.3(4) . .
O11 Mn1 O5 91.2(3) . .
O8 Mn1 O5 106.3(4) . .
O6 Mn1 O5 56.6(3) . .
O13 Mn1 O5 153.7(3) . .
O10 Mn1 C1 91.0(4) . .
O11 Mn1 C1 119.2(4) . .
O8 Mn1 C1 101.5(4) . .
O6 Mn1 C1 28.2(4) . .
O13 Mn1 C1 127.0(4) . .
O5 Mn1 C1 28.4(3) . .
O9 Mn2 O12 97.6(4) . .
O9 Mn2 O3W 86.5(4) . .
O12 Mn2 O3W 175.2(4) . .
O9 Mn2 O2W 170.8(4) . .
O12 Mn2 O2W 90.8(4) . .
O3W Mn2 O2W 85.2(4) . .
O9 Mn2 O1W 90.1(4) . .
O12 Mn2 O1W 88.0(4) . .
O3W Mn2 O1W 94.3(4) . .
O2W Mn2 O1W 86.3(4) . .
O9 Mn2 O13 93.8(4) . .
O12 Mn2 O13 88.8(4) . .
O3W Mn2 O13 88.6(4) . .
O2W Mn2 O13 90.2(4) . .
O1W Mn2 O13 175.2(4) . .
O6W Mn3 O6W 180.000(2) . 3_666
O6W Mn3 O5W 87.5(9) . .
O6W Mn3 O5W 92.5(9) 3_666 .
O6W Mn3 O5W 92.5(9) . 3_666
O6W Mn3 O5W 87.5(9) 3_666 3_666
O5W Mn3 O5W 180.0(9) . 3_666
O6W Mn3 O4W 89.5(6) . 3_666
O6W Mn3 O4W 90.5(6) 3_666 3_666
O5W Mn3 O4W 89.6(8) . 3_666
O5W Mn3 O4W 90.4(8) 3_666 3_666
O6W Mn3 O4W 90.5(6) . .
O6W Mn3 O4W 89.5(6) 3_666 .
O5W Mn3 O4W 90.4(8) . .
O5W Mn3 O4W 89.6(8) 3_666 .
O4W Mn3 O4W 180.0(8) 3_666 .
N5 Co1 N2 178.3(4) . .
N5 Co1 N4 81.3(4) . .
N2 Co1 N4 98.2(4) . .
N5 Co1 N6 81.6(4) . .
N2 Co1 N6 98.9(4) . .
N4 Co1 N6 162.9(4) . .
N5 Co1 N3 97.2(4) . .
N2 Co1 N3 81.2(4) . .
N4 Co1 N3 90.7(4) . .
N6 Co1 N3 91.3(4) . .
N5 Co1 N1 100.1(4) . .
N2 Co1 N1 81.5(4) . .
N4 Co1 N1 92.5(4) . .
N6 Co1 N1 90.7(4) . .
N3 Co1 N1 162.7(3) . .

loop_
_geom_bond_atom_site_label_1
_geom_bond_atom_site_label_2
_geom_bond_distance
_geom_bond_site_symmetry_2
C1 O6 1.256(16) .
C1 O5 1.261(15) .
C1 C2 1.500(16) .
C1 Mn1 2.634(12) .
C2 C3 1.375(15) .
C2 C7 1.402(17) .
C3 C4 1.417(15) .
C3 H3 0.9300 .
C4 C5 1.354(17) .
C4 N1 1.433(14) .
C5 C6 1.408(17) .
C5 H5 0.9300 .
C6 C7 1.383(17) .
C6 H6 0.9300 .
C7 H7 0.9300 .
C8 O1 1.245(14) .
C8 N1 1.331(14) .
C8 C9 1.506(16) .
C9 N2 1.306(15) .
C9 C10 1.391(16) .
C10 C11 1.399(18) .
C10 H10 0.9300 .
C11 C12 1.360(18) .
C11 H11 0.9300 .
C12 C13 1.400(16) .
C12 H12 0.9300 .
C13 N2 1.316(15) .
C13 C14 1.477(16) .
C14 O2 1.257(14) .
C14 N3 1.321(14) .
C15 C20 1.375(17) .
C15 C16 1.399(17) .
C15 N3 1.448(14) .
C16 C17 1.371(17) .
C16 H16 0.9300 .
C17 C18 1.353(18) .
C17 C21 1.508(18) 4_665
C18 C19 1.404(19) .
C18 H18 0.9300 .
C19 C20 1.391(18) .
C19 H19 0.9300 .
C20 H20 0.9300 .
C21 O7 1.257(16) .
C21 O8 1.269(16) .
C21 C17 1.508(18) 4_566
C22 O9 1.244(17) .
C22 O10 1.261(16) .
C22 C23 1.478(18) .
C23 C28 1.380(19) .
C23 C24 1.427(16) .
C24 C25 1.385(17) 4_565
C24 H24 0.9300 .
C25 C26 1.362(17) .
C25 C24 1.385(17) 4_666
C25 N4 1.451(14) .
C26 C27 1.397(17) .
C26 H26 0.9300 .
C27 C28 1.39(2) 4_666
C27 H27 0.9300 .
C28 C27 1.39(2) 4_565
C28 H28 0.9300 .
C29 O3 1.272(15) .
C29 N4 1.317(14) .
C29 C30 1.492(17) .
C30 N5 1.335(15) .
C30 C31 1.375(16) .
C31 C32 1.39(2) .
C31 H31 0.9300 .
C32 C33 1.34(2) .
C32 H32 0.9300 .
C33 C34 1.360(17) .
C33 H33 0.9300 .
C34 N5 1.345(16) .
C34 C35 1.469(19) .
C35 O4 1.241(16) .
C35 N6 1.345(16) .
C36 C37 1.363(17) .
C36 C41 1.426(18) .
C36 N6 1.432(14) .
C37 C38 1.388(17) .
C37 H37 0.9300 .
C38 C39 1.379(18) .
C38 C42 1.532(16) 1_655
C39 C40 1.41(2) .
C39 H39 0.9300 .
C40 C41 1.36(2) .
C40 H40 0.9300 .
C41 H41 0.9300 .
C42 O12 1.224(16) .
C42 O11 1.224(15) .
C42 C38 1.532(16) 1_455
N1 Co1 1.967(10) .
N2 Co1 1.868(8) .
N3 Co1 1.960(10) .
N4 Co1 1.931(10) .
N5 Co1 1.866(9) .
N6 Co1 1.939(9) .
O1W Mn2 2.217(10) .
O2W Mn2 2.207(10) .
O3W Mn2 2.189(10) .
O5 Mn1 2.461(10) .
O4W Mn3 2.181(16) .
O6 Mn1 2.151(8) .
O5W Mn3 2.171(16) .
O6W Mn3 2.157(16) .
O8 Mn1 2.138(8) .
O9 Mn2 2.099(9) .
O10 Mn1 2.108(9) .
O11 Mn1 2.112(9) .
O12 Mn2 2.132(10) .
O13 Mn1 2.261(10) .
O13 Mn2 2.273(8) .
O12W O13W 1.52(5) .
Mn3 O6W 2.157(16) 3_666
Mn3 O5W 2.171(16) 3_666
Mn3 O4W 2.181(16) 3_666
